data_2206538
loop_
_publ_author_name
'Abbati, Gian Luca'

_publ_section_title
;
Di-\m-methoxo-\k^4^<i>O</i>:<i>O</i>-bis[bis(1,3-diphenylpropane-1,3-dionato-
\k^2^<i>O</i>,<i>O</i>')chromium(III)]
;
_journal_coeditor_code RZ6108
_journal_issue 8
_journal_name_full 'Acta Crystallographica, Section E'
_journal_page_first o1655
_journal_page_last o1657
_journal_paper_doi 10.1107/S1600536805023469
_journal_volume 61
_journal_year 2005
_chemical_formula_iupac '[Cr2 (C H3 O)2 (C15 H11 O2)4]'
_chemical_formula_moiety 'C62 H50 Cr2 O10'
_chemical_formula_sum 'C62 H50 Cr2 O10'
_chemical_formula_weight 1059.02
_chemical_name_common Cr2-dibenzoylmethane
_chemical_name_systematic
;
Di-\m-methoxo-\k^4^O:O-bis[bis(1,3-diphenylpropane-1,3-dionato-
\k^2^O,O')chromium(III)]
;
_space_group_IT_number 2
_space_group_name_Hall '-P 1'
_space_group_name_H-M_alt 'P -1'
_symmetry_cell_setting triclinic
_symmetry_space_group_name_Hall '-P 1'
_symmetry_space_group_name_H-M 'P -1'
_atom_sites_solution_hydrogens geom
_atom_sites_solution_primary direct
_atom_sites_solution_secondary difmap
_cell_angle_alpha 79.16(2)
_cell_angle_beta 87.389(10)
_cell_angle_gamma 81.635(10)
_cell_formula_units_Z 1
_cell_length_a 9.618(2)
_cell_length_b 10.905(2)
_cell_length_c 13.030(2)
_cell_measurement_reflns_used 20
_cell_measurement_temperature 298(2)
_cell_measurement_theta_max 14.17
_cell_measurement_theta_min 8.02
_cell_volume 1327.7(4)
_computing_cell_refinement 'CAD-4 Software'
_computing_data_collection 'CAD-4 Software (Enraf--Nonius, 1989)'
_computing_data_reduction 'XCAD4 (Harms & Wocadlo, 1995)'
_computing_molecular_graphics 'ORTEP-3 for Windows (Farrugia, 1997)'
_computing_publication_material 'WinGX (Farrugia, 1999)'
_computing_structure_refinement 'SHELXL97 (Sheldrick, 1997)'
_computing_structure_solution 'SIR97 (Altomare, 1999)'
_diffrn_ambient_temperature 298(2)
_diffrn_measured_fraction_theta_full 0.998
_diffrn_measured_fraction_theta_max 0.998
_diffrn_measurement_device '\k-geometry diffractometer'
_diffrn_measurement_device_type 'Enraf--Nonius CAD 4'
_diffrn_measurement_method \w/2\q
_diffrn_radiation_monochromator graphite
_diffrn_radiation_source 'fine-focus sealed tube'
_diffrn_radiation_type MoK\a
_diffrn_radiation_wavelength 0.71073
_diffrn_reflns_av_R_equivalents 0.0455
_diffrn_reflns_av_sigmaI/netI 0.1324
_diffrn_reflns_limit_h_max 13
_diffrn_reflns_limit_h_min -13
_diffrn_reflns_limit_k_max 15
_diffrn_reflns_limit_k_min -15
_diffrn_reflns_limit_l_max 18
_diffrn_reflns_limit_l_min 0
_diffrn_reflns_number 8032
_diffrn_reflns_theta_full 29.98
_diffrn_reflns_theta_max 29.98
_diffrn_reflns_theta_min 2.14
_diffrn_standards_decay_% 4
_diffrn_standards_interval_time 60
_diffrn_standards_number 2
_exptl_absorpt_coefficient_mu 0.469
_exptl_absorpt_correction_T_max 0.9330
_exptl_absorpt_correction_T_min 0.8345
_exptl_absorpt_correction_type psi-scan
_exptl_absorpt_process_details '(North et al., 1968)'
_exptl_crystal_colour green--brown
_exptl_crystal_density_diffrn 1.324
_exptl_crystal_density_meas 1.330(10)
_exptl_crystal_density_method 'flotation in MeOH/CHBr~3~'
_exptl_crystal_description rod-like
_exptl_crystal_F_000 550
_exptl_crystal_size_max 0.40
_exptl_crystal_size_mid 0.20
_exptl_crystal_size_min 0.15
_refine_diff_density_max 0.420
_refine_diff_density_min -0.483
_refine_ls_extinction_method none
_refine_ls_goodness_of_fit_ref 0.943
_refine_ls_hydrogen_treatment constr
_refine_ls_matrix_type full
_refine_ls_number_parameters 334
_refine_ls_number_reflns 7716
_refine_ls_number_restraints 0
_refine_ls_restrained_S_all 0.943
_refine_ls_R_factor_all 0.1962
_refine_ls_R_factor_gt 0.0553
_refine_ls_shift/su_max 0.000
_refine_ls_shift/su_mean 0.000
_refine_ls_structure_factor_coef Fsqd
_refine_ls_weighting_details 'calc w = 1/[\s^2^(Fo^2^)+(0.091P)^2^] where P = (Fo^2^+2Fc^2^)/3'
_refine_ls_weighting_scheme calc
_refine_ls_wR_factor_gt 0.1364
_refine_ls_wR_factor_ref 0.1927
_reflns_number_gt 2954
_reflns_number_total 7716
_reflns_threshold_expression I>2\s(I)
_cod_data_source_file rz6108.cif
_cod_database_code 2206538

loop_
_symmetry_equiv_pos_as_xyz
'x, y, z'
'-x, -y, -z'

loop_
_atom_site_label
_atom_site_fract_x
_atom_site_fract_y
_atom_site_fract_z
_atom_site_U_iso_or_equiv
_atom_site_adp_type
_atom_site_calc_flag
_atom_site_refinement_flags
_atom_site_occupancy
_atom_site_type_symbol
Cr1 0.07013(6) 0.38473(5) 0.57199(4) 0.03933(19) Uani d . 1 Cr
O1 0.1929(3) 0.3240(2) 0.46223(18) 0.0438(6) Uani d . 1 O
O2 0.0232(3) 0.2154(2) 0.61909(19) 0.0495(6) Uani d . 1 O
O3 -0.0400(2) 0.4316(2) 0.69211(18) 0.0449(6) Uani d . 1 O
O4 0.2391(3) 0.3449(2) 0.65657(18) 0.0507(7) Uani d . 1 O
O5 -0.0949(2) 0.4397(2) 0.48246(17) 0.0396(5) Uani d . 1 O
C1 0.2495(4) 0.2104(4) 0.4663(3) 0.0479(9) Uani d . 1 C
C2 0.0948(4) 0.1128(3) 0.6034(3) 0.0482(9) Uani d . 1 C
C3 0.2084(4) 0.1061(4) 0.5345(3) 0.0525(10) Uani d . 1 C
H3 0.2605 0.0275 0.5335 0.063 Uiso calc R 1 H
C4 0.3709(4) 0.1908(4) 0.3925(3) 0.0510(10) Uani d . 1 C
C5 0.4591(5) 0.2801(5) 0.3693(4) 0.0677(12) Uani d . 1 C
H5 0.4424 0.3520 0.3991 0.081 Uiso calc R 1 H
C6 0.5726(5) 0.2647(6) 0.3021(4) 0.0826(15) Uani d . 1 C
H6 0.6328 0.3255 0.2877 0.099 Uiso calc R 1 H
C7 0.5967(6) 0.1608(6) 0.2568(4) 0.0808(15) Uani d . 1 C
H7 0.6735 0.1508 0.2116 0.097 Uiso calc R 1 H
C8 0.5099(6) 0.0724(5) 0.2770(4) 0.0859(17) Uani d . 1 C
H8 0.5254 0.0026 0.2444 0.103 Uiso calc R 1 H
C9 0.3969(5) 0.0857(5) 0.3468(4) 0.0705(13) Uani d . 1 C
H9 0.3389 0.0232 0.3626 0.085 Uiso calc R 1 H
C10 0.0489(4) -0.0031(4) 0.6680(3) 0.0503(9) Uani d . 1 C
C11 -0.0174(5) 0.0052(4) 0.7616(4) 0.0699(13) Uani d . 1 C
H11 -0.0320 0.0820 0.7843 0.084 Uiso calc R 1 H
C12 -0.0628(6) -0.0983(5) 0.8226(4) 0.0917(18) Uani d . 1 C
H12 -0.1052 -0.0922 0.8874 0.110 Uiso calc R 1 H
C13 -0.0456(6) -0.2115(5) 0.7881(5) 0.0815(15) Uani d . 1 C
H13 -0.0792 -0.2812 0.8286 0.098 Uiso calc R 1 H
C14 0.0202(5) -0.2216(4) 0.6948(4) 0.0733(14) Uani d . 1 C
H14 0.0328 -0.2985 0.6722 0.088 Uiso calc R 1 H
C15 0.0683(5) -0.1185(4) 0.6339(4) 0.0623(11) Uani d . 1 C
H15 0.1135 -0.1256 0.5702 0.075 Uiso calc R 1 H
C16 -0.0054(4) 0.3999(3) 0.7868(3) 0.0459(9) Uani d . 1 C
C17 0.2431(4) 0.3194(4) 0.7553(3) 0.0483(9) Uani d . 1 C
C18 0.1290(4) 0.3412(4) 0.8213(3) 0.0573(11) Uani d . 1 C
H18 0.1418 0.3156 0.8929 0.069 Uiso calc R 1 H
C19 -0.1166(4) 0.4339(4) 0.8647(3) 0.0461(9) Uani d . 1 C
C20 -0.1086(5) 0.3796(5) 0.9697(3) 0.0679(12) Uani d . 1 C
H20 -0.0337 0.3180 0.9930 0.081 Uiso calc R 1 H
C21 -0.2102(5) 0.4161(5) 1.0395(3) 0.0763(14) Uani d . 1 C
H21 -0.2036 0.3793 1.1099 0.092 Uiso calc R 1 H
C22 -0.3206(5) 0.5057(5) 1.0063(4) 0.0735(14) Uani d . 1 C
H22 -0.3893 0.5304 1.0537 0.088 Uiso calc R 1 H
C23 -0.3297(5) 0.5593(5) 0.9025(4) 0.0730(13) Uani d . 1 C
H23 -0.4040 0.6217 0.8796 0.088 Uiso calc R 1 H
C24 -0.2298(4) 0.5215(4) 0.8321(3) 0.0556(10) Uani d . 1 C
H24 -0.2393 0.5558 0.7614 0.067 Uiso calc R 1 H
C25 0.3839(4) 0.2681(4) 0.8008(3) 0.0522(10) Uani d . 1 C
C26 0.4021(5) 0.2068(5) 0.9022(3) 0.0718(13) Uani d . 1 C
H26 0.3233 0.1939 0.9449 0.086 Uiso calc R 1 H
C27 0.5339(6) 0.1635(5) 0.9429(4) 0.0846(16) Uani d . 1 C
H27 0.5442 0.1229 1.0121 0.102 Uiso calc R 1 H
C28 0.6487(6) 0.1816(5) 0.8797(5) 0.0817(15) Uani d . 1 C
H28 0.7382 0.1528 0.9059 0.098 Uiso calc R 1 H
C29 0.6335(6) 0.2406(6) 0.7798(5) 0.0925(18) Uani d . 1 C
H29 0.7127 0.2530 0.7376 0.111 Uiso calc R 1 H
C30 0.5021(5) 0.2827(5) 0.7395(4) 0.0744(14) Uani d . 1 C
H30 0.4932 0.3217 0.6697 0.089 Uiso calc R 1 H
C31 -0.2292(4) 0.4030(4) 0.5110(3) 0.0580(10) Uani d . 1 C
H31A -0.2194 0.3136 0.5357 0.087 Uiso calc R 1 H
H31B -0.2887 0.4248 0.4512 0.087 Uiso calc R 1 H
H31C -0.2705 0.4459 0.5653 0.087 Uiso calc R 1 H

loop_
_atom_site_aniso_label
_atom_site_aniso_U_11
_atom_site_aniso_U_22
_atom_site_aniso_U_33
_atom_site_aniso_U_12
_atom_site_aniso_U_13
_atom_site_aniso_U_23
Cr1 0.0459(4) 0.0365(3) 0.0317(3) 0.0015(2) 0.0040(2) -0.0031(2)
O1 0.0515(16) 0.0406(13) 0.0365(13) 0.0005(11) 0.0065(11) -0.0068(10)
O2 0.0576(17) 0.0357(13) 0.0495(15) 0.0021(12) 0.0102(12) -0.0027(11)
O3 0.0459(15) 0.0506(15) 0.0337(13) 0.0042(12) 0.0035(11) -0.0056(11)
O4 0.0507(16) 0.0606(17) 0.0346(13) 0.0024(13) 0.0036(11) -0.0019(12)
O5 0.0421(14) 0.0386(13) 0.0375(13) -0.0041(11) 0.0019(10) -0.0069(10)
C1 0.049(2) 0.052(2) 0.0387(19) 0.0056(18) -0.0029(16) -0.0088(17)
C2 0.054(2) 0.041(2) 0.046(2) 0.0021(17) -0.0065(18) -0.0042(16)
C3 0.056(2) 0.045(2) 0.050(2) 0.0100(18) 0.0015(18) -0.0047(17)
C4 0.043(2) 0.060(2) 0.045(2) 0.0084(19) 0.0014(17) -0.0077(18)
C5 0.057(3) 0.087(3) 0.061(3) -0.005(2) 0.005(2) -0.022(2)
C6 0.054(3) 0.117(5) 0.078(3) -0.011(3) 0.010(3) -0.023(3)
C7 0.066(3) 0.104(4) 0.061(3) 0.019(3) 0.010(2) -0.014(3)
C8 0.101(4) 0.079(4) 0.072(3) 0.022(3) 0.015(3) -0.028(3)
C9 0.075(3) 0.070(3) 0.065(3) 0.002(2) 0.014(2) -0.023(2)
C10 0.045(2) 0.045(2) 0.056(2) -0.0021(17) -0.0113(18) 0.0024(18)
C11 0.091(4) 0.045(2) 0.069(3) -0.006(2) 0.012(3) -0.005(2)
C12 0.129(5) 0.063(3) 0.076(3) -0.023(3) 0.030(3) 0.006(3)
C13 0.095(4) 0.058(3) 0.087(4) -0.028(3) -0.009(3) 0.015(3)
C14 0.084(4) 0.044(2) 0.091(4) -0.006(2) -0.035(3) -0.007(2)
C15 0.069(3) 0.051(2) 0.064(3) -0.001(2) -0.014(2) -0.005(2)
C16 0.054(2) 0.043(2) 0.039(2) -0.0023(17) 0.0025(17) -0.0091(16)
C17 0.054(2) 0.046(2) 0.044(2) -0.0038(17) 0.0003(17) -0.0097(16)
C18 0.049(2) 0.080(3) 0.037(2) 0.002(2) 0.0001(17) -0.0051(19)
C19 0.049(2) 0.055(2) 0.0360(18) -0.0095(18) 0.0059(16) -0.0119(16)
C20 0.062(3) 0.093(3) 0.039(2) 0.004(2) 0.0091(19) -0.002(2)
C21 0.071(3) 0.113(4) 0.042(2) -0.013(3) 0.014(2) -0.011(3)
C22 0.061(3) 0.107(4) 0.059(3) -0.018(3) 0.027(2) -0.033(3)
C23 0.056(3) 0.084(3) 0.075(3) 0.003(2) 0.018(2) -0.018(3)
C24 0.054(3) 0.056(2) 0.054(2) -0.004(2) 0.0092(19) -0.0086(19)
C25 0.052(2) 0.048(2) 0.055(2) 0.0025(18) -0.0100(19) -0.0080(18)
C26 0.069(3) 0.084(3) 0.052(3) 0.010(3) 0.005(2) -0.004(2)
C27 0.096(4) 0.090(4) 0.056(3) 0.022(3) -0.024(3) -0.004(3)
C28 0.057(3) 0.089(4) 0.092(4) 0.008(3) -0.025(3) -0.007(3)
C29 0.060(3) 0.114(5) 0.089(4) -0.012(3) -0.003(3) 0.018(3)
C30 0.059(3) 0.087(3) 0.067(3) -0.006(3) -0.003(2) 0.009(3)
C31 0.049(2) 0.060(3) 0.065(3) -0.011(2) -0.002(2) -0.008(2)

loop_
_atom_type_symbol
_atom_type_description
_atom_type_scat_dispersion_real
_atom_type_scat_dispersion_imag
_atom_type_scat_source
C C 0.0033 0.0016 'International Tables Vol C Tables 4.2.6.8 and 6.1.1.4'
H H 0.0000 0.0000 'International Tables Vol C Tables 4.2.6.8 and 6.1.1.4'
O O 0.0106 0.0060 'International Tables Vol C Tables 4.2.6.8 and 6.1.1.4'
Cr Cr 0.3209 0.6236 'International Tables Vol C Tables 4.2.6.8 and 6.1.1.4'

loop_
_geom_angle_atom_site_label_1
_geom_angle_atom_site_label_2
_geom_angle_atom_site_label_3
_geom_angle_site_symmetry_1
_geom_angle_site_symmetry_3
_geom_angle
_geom_angle_publ_flag
O2 Cr1 O4 . . 91.08(11) yes
O2 Cr1 O3 . . 87.01(11) yes
O4 Cr1 O3 . . 89.86(10) yes
O2 Cr1 O5 . 2_566 173.17(11) yes
O4 Cr1 O5 . 2_566 95.63(11) yes
O3 Cr1 O5 . 2_566 91.70(10) yes
O2 Cr1 O1 . . 89.67(10) yes
O4 Cr1 O1 . . 85.04(10) yes
O3 Cr1 O1 . . 173.86(10) yes
O5 Cr1 O1 2_566 . 92.19(10) yes
O2 Cr1 O5 . . 93.97(11) yes
O4 Cr1 O5 . . 174.94(11) yes
O3 Cr1 O5 . . 90.61(10) yes
O5 Cr1 O5 2_566 . 79.32(11) yes
O1 Cr1 O5 . . 94.77(10) yes
O2 Cr1 Cr1 . 2_566 133.51(9) ?
O4 Cr1 Cr1 . 2_566 135.39(9) ?
O3 Cr1 Cr1 . 2_566 91.50(7) ?
O5 Cr1 Cr1 2_566 2_566 39.77(7) ?
O1 Cr1 Cr1 . 2_566 94.53(7) ?
O5 Cr1 Cr1 . 2_566 39.55(7) ?
C1 O1 Cr1 . . 124.6(2) ?
C1 O1 O2 . . 82.7(2) ?
C2 O2 Cr1 . . 126.9(3) ?
C2 O2 O1 . . 83.9(2) ?
C16 O3 Cr1 . . 126.2(2) ?
C16 O3 O4 . . 83.0(2) ?
Cr1 O3 O4 . . 45.05(7) ?
C17 O4 Cr1 . . 126.4(3) ?
C17 O4 O3 . . 83.6(2) ?
Cr1 O4 O3 . . 45.09(7) ?
C31 O5 Cr1 . 2_566 122.1(2) ?
C31 O5 Cr1 . . 123.2(2) ?
Cr1 O5 Cr1 2_566 . 100.68(11) yes
C31 O5 O5 . 2_566 147.7(3) ?
Cr1 O5 O5 2_566 2_566 50.49(8) ?
Cr1 O5 O5 . 2_566 50.18(8) ?
O1 C1 C3 . . 125.1(3) ?
O1 C1 C4 . . 115.7(3) ?
C3 C1 C4 . . 119.2(3) ?
O2 C2 C3 . . 124.0(4) ?
O2 C2 C10 . . 114.4(3) ?
C3 C2 C10 . . 121.5(3) ?
C2 C3 C1 . . 124.0(3) ?
C2 C3 H3 . . 118.0 ?
C1 C3 H3 . . 118.0 ?
C5 C4 C9 . . 118.7(4) ?
C5 C4 C1 . . 119.1(4) ?
C9 C4 C1 . . 122.2(4) ?
C4 C5 C6 . . 120.7(5) ?
C4 C5 H5 . . 119.7 ?
C6 C5 H5 . . 119.7 ?
C7 C6 C5 . . 120.1(5) ?
C7 C6 H6 . . 119.9 ?
C5 C6 H6 . . 119.9 ?
C8 C7 C6 . . 120.3(5) ?
C8 C7 H7 . . 119.8 ?
C6 C7 H7 . . 119.8 ?
C7 C8 C9 . . 119.9(5) ?
C7 C8 H8 . . 120.0 ?
C9 C8 H8 . . 120.0 ?
C4 C9 C8 . . 120.2(5) ?
C4 C9 H9 . . 119.9 ?
C8 C9 H9 . . 119.9 ?
C11 C10 C15 . . 119.2(4) ?
C11 C10 C2 . . 118.8(4) ?
C15 C10 C2 . . 121.9(4) ?
C10 C11 C12 . . 120.7(4) ?
C10 C11 H11 . . 119.6 ?
C12 C11 H11 . . 119.6 ?
C11 C12 C13 . . 120.0(5) ?
C11 C12 H12 . . 120.0 ?
C13 C12 H12 . . 120.0 ?
C14 C13 C12 . . 120.1(5) ?
C14 C13 H13 . . 120.0 ?
C12 C13 H13 . . 120.0 ?
C13 C14 C15 . . 120.2(4) ?
C13 C14 H14 . . 119.9 ?
C15 C14 H14 . . 119.9 ?
C14 C15 C10 . . 119.7(5) ?
C14 C15 H15 . . 120.1 ?
C10 C15 H15 . . 120.1 ?
O3 C16 C18 . . 124.7(3) ?
O3 C16 C19 . . 115.5(3) ?
C18 C16 C19 . . 119.7(3) ?
O4 C17 C18 . . 124.6(4) ?
O4 C17 C25 . . 115.9(3) ?
C18 C17 C25 . . 119.4(3) ?
C17 C18 C16 . . 124.0(4) ?
C17 C18 H18 . . 118.0 ?
C16 C18 H18 . . 118.0 ?
C24 C19 C20 . . 118.5(4) ?
C24 C19 C16 . . 119.4(3) ?
C20 C19 C16 . . 122.1(4) ?
C21 C20 C19 . . 120.5(4) ?
C21 C20 H20 . . 119.7 ?
C19 C20 H20 . . 119.7 ?
C22 C21 C20 . . 120.3(4) ?
C22 C21 H21 . . 119.8 ?
C20 C21 H21 . . 119.8 ?
C21 C22 C23 . . 119.5(4) ?
C21 C22 H22 . . 120.2 ?
C23 C22 H22 . . 120.2 ?
C22 C23 C24 . . 120.4(4) ?
C22 C23 H23 . . 119.8 ?
C24 C23 H23 . . 119.8 ?
C19 C24 C23 . . 120.8(4) ?
C19 C24 H24 . . 119.6 ?
C23 C24 H24 . . 119.6 ?
C26 C25 C30 . . 117.5(4) ?
C26 C25 C17 . . 123.2(4) ?
C30 C25 C17 . . 119.3(4) ?
C25 C26 C27 . . 121.8(5) ?
C25 C26 H26 . . 119.1 ?
C27 C26 H26 . . 119.1 ?
C28 C27 C26 . . 118.7(5) ?
C28 C27 H27 . . 120.6 ?
C26 C27 H27 . . 120.6 ?
C29 C28 C27 . . 120.5(5) ?
C29 C28 H28 . . 119.7 ?
C27 C28 H28 . . 119.7 ?
C28 C29 C30 . . 120.6(5) ?
C28 C29 H29 . . 119.7 ?
C30 C29 H29 . . 119.7 ?
C29 C30 C25 . . 120.8(5) ?
C29 C30 H30 . . 119.6 ?
C25 C30 H30 . . 119.6 ?
O5 C31 H31A . . 109.5 ?
O5 C31 H31B . . 109.5 ?
H31A C31 H31B . . 109.5 ?
O5 C31 H31C . . 109.5 ?
H31A C31 H31C . . 109.5 ?
H31B C31 H31C . . 109.5 ?

loop_
_geom_bond_atom_site_label_1
_geom_bond_atom_site_label_2
_geom_bond_site_symmetry_2
_geom_bond_distance
_geom_bond_publ_flag
Cr1 O2 . 1.945(3) yes
Cr1 O4 . 1.955(3) yes
Cr1 O3 . 1.956(2) yes
Cr1 O5 2_566 1.958(2) yes
Cr1 O1 . 1.963(2) yes
Cr1 O5 . 1.967(2) yes
Cr1 Cr1 2_566 3.0216(13) no
O1 C1 . 1.272(4) yes
O1 O2 . 2.755(3) yes
O2 C2 . 1.271(4) yes
O3 C16 . 1.263(4) yes
O3 O4 . 2.762(3) yes
O4 C17 . 1.265(4) ?
O5 C31 . 1.420(4) yes
O5 O5 2_566 2.505(5) yes
C1 C3 . 1.399(5) ?
C1 C4 . 1.496(5) ?
C2 C3 . 1.384(5) ?
C2 C10 . 1.493(5) ?
C3 H3 . 0.9300 ?
C4 C5 . 1.366(6) ?
C4 C9 . 1.375(6) ?
C5 C6 . 1.379(6) ?
C5 H5 . 0.9300 ?
C6 C7 . 1.359(7) ?
C6 H6 . 0.9300 ?
C7 C8 . 1.347(7) ?
C7 H7 . 0.9300 ?
C8 C9 . 1.395(6) ?
C8 H8 . 0.9300 ?
C9 H9 . 0.9300 ?
C10 C11 . 1.363(6) ?
C10 C15 . 1.397(6) ?
C11 C12 . 1.367(6) ?
C11 H11 . 0.9300 ?
C12 C13 . 1.377(7) ?
C12 H12 . 0.9300 ?
C13 C14 . 1.361(7) ?
C13 H13 . 0.9300 ?
C14 C15 . 1.374(6) ?
C14 H14 . 0.9300 ?
C15 H15 . 0.9300 ?
C16 C18 . 1.410(5) ?
C16 C19 . 1.496(5) ?
C17 C18 . 1.384(5) ?
C17 C25 . 1.492(5) ?
C18 H18 . 0.9300 ?
C19 C24 . 1.365(5) ?
C19 C20 . 1.386(5) ?
C20 C21 . 1.372(6) ?
C20 H20 . 0.9300 ?
C21 C22 . 1.360(7) ?
C21 H21 . 0.9300 ?
C22 C23 . 1.370(7) ?
C22 H22 . 0.9300 ?
C23 C24 . 1.371(5) ?
C23 H23 . 0.9300 ?
C24 H24 . 0.9300 ?
C25 C26 . 1.372(6) ?
C25 C30 . 1.370(6) ?
C26 C27 . 1.380(6) ?
C26 H26 . 0.9300 ?
C27 C28 . 1.362(7) ?
C27 H27 . 0.9300 ?
C28 C29 . 1.343(7) ?
C28 H28 . 0.9300 ?
C29 C30 . 1.373(6) ?
C29 H29 . 0.9300 ?
C30 H30 . 0.9300 ?
C31 H31A . 0.9600 ?
C31 H31B . 0.9600 ?
C31 H31C . 0.9600 ?

loop_
_geom_torsion_atom_site_label_1
_geom_torsion_atom_site_label_2
_geom_torsion_atom_site_label_3
_geom_torsion_atom_site_label_4
_geom_torsion_site_symmetry_1
_geom_torsion_site_symmetry_4
_geom_torsion
O2 Cr1 O1 C1 . . -24.3(3)
O4 Cr1 O1 C1 . . 66.8(3)
O5 Cr1 O1 C1 2_566 . 162.2(3)
O5 Cr1 O1 C1 . . -118.3(3)
Cr1 Cr1 O1 C1 2_566 . -158.0(3)
O4 Cr1 O1 O2 . . 91.12(11)
O5 Cr1 O1 O2 2_566 . -173.42(11)
O5 Cr1 O1 O2 . . -93.96(11)
Cr1 Cr1 O1 O2 2_566 . -133.65(9)
O4 Cr1 O2 C2 . . -62.9(3)
O3 Cr1 O2 C2 . . -152.7(3)
O1 Cr1 O2 C2 . . 22.1(3)
O5 Cr1 O2 C2 . . 116.9(3)
Cr1 Cr1 O2 C2 2_566 . 118.1(3)
O4 Cr1 O2 O1 . . -85.03(10)
O3 Cr1 O2 O1 . . -174.83(10)
O5 Cr1 O2 O1 . . 94.76(10)
Cr1 Cr1 O2 O1 2_566 . 95.94(11)
C1 O1 O2 C2 . . -2.4(3)
Cr1 O1 O2 C2 . . -162.4(2)
C1 O1 O2 Cr1 . . 160.0(2)
O2 Cr1 O3 C16 . . 71.7(3)
O4 Cr1 O3 C16 . . -19.4(3)
O5 Cr1 O3 C16 2_566 . -115.0(3)
O5 Cr1 O3 C16 . . 165.7(3)
Cr1 Cr1 O3 C16 2_566 . -154.8(3)
O2 Cr1 O3 O4 . . 91.09(11)
O5 Cr1 O3 O4 2_566 . -95.63(11)
O5 Cr1 O3 O4 . . -174.96(11)
Cr1 Cr1 O3 O4 2_566 . -135.41(9)
O2 Cr1 O4 C17 . . -65.7(3)
O3 Cr1 O4 C17 . . 21.3(3)
O5 Cr1 O4 C17 2_566 . 113.0(3)
O1 Cr1 O4 C17 . . -155.2(3)
Cr1 Cr1 O4 C17 2_566 . 113.3(3)
O2 Cr1 O4 O3 . . -87.01(10)
O5 Cr1 O4 O3 2_566 . 91.70(10)
O1 Cr1 O4 O3 . . -176.59(11)
Cr1 Cr1 O4 O3 2_566 . 91.99(11)
C16 O3 O4 C17 . . 1.5(3)
Cr1 O3 O4 C17 . . -162.9(3)
C16 O3 O4 Cr1 . . 164.4(2)
O2 Cr1 O5 C31 . . 38.4(3)
O3 Cr1 O5 C31 . . -48.7(3)
O5 Cr1 O5 C31 2_566 . -140.3(3)
O1 Cr1 O5 C31 . . 128.4(3)
Cr1 Cr1 O5 C31 2_566 . -140.3(3)
O2 Cr1 O5 Cr1 . 2_566 178.66(11)
O3 Cr1 O5 Cr1 . 2_566 91.62(11)
O5 Cr1 O5 Cr1 2_566 2_566 0.0
O1 Cr1 O5 Cr1 . 2_566 -91.33(11)
O2 Cr1 O5 O5 . 2_566 178.66(11)
O3 Cr1 O5 O5 . 2_566 91.62(11)
O1 Cr1 O5 O5 . 2_566 -91.33(11)
Cr1 Cr1 O5 O5 2_566 2_566 0.0
Cr1 O1 C1 C3 . . 16.7(5)
O2 O1 C1 C3 . . -0.4(4)
Cr1 O1 C1 C4 . . -162.3(2)
O2 O1 C1 C4 . . -179.3(3)
Cr1 O2 C2 C3 . . -11.3(5)
O1 O2 C2 C3 . . 4.4(4)
Cr1 O2 C2 C10 . . 167.3(2)
O1 O2 C2 C10 . . -177.0(3)
O2 C2 C3 C1 . . -6.6(6)
C10 C2 C3 C1 . . 174.9(4)
O1 C1 C3 C2 . . 3.4(6)
C4 C1 C3 C2 . . -177.7(4)
O1 C1 C4 C5 . . 34.5(5)
C3 C1 C4 C5 . . -144.5(4)
O1 C1 C4 C9 . . -145.5(4)
C3 C1 C4 C9 . . 35.5(6)
C9 C4 C5 C6 . . -0.5(7)
C1 C4 C5 C6 . . 179.5(4)
C4 C5 C6 C7 . . 1.0(8)
C5 C6 C7 C8 . . 0.1(8)
C6 C7 C8 C9 . . -1.7(8)
C5 C4 C9 C8 . . -1.1(7)
C1 C4 C9 C8 . . 178.9(4)
C7 C8 C9 C4 . . 2.2(8)
O2 C2 C10 C11 . . -26.4(5)
C3 C2 C10 C11 . . 152.3(4)
O2 C2 C10 C15 . . 151.7(4)
C3 C2 C10 C15 . . -29.6(6)
C15 C10 C11 C12 . . 1.0(7)
C2 C10 C11 C12 . . 179.2(5)
C10 C11 C12 C13 . . -2.1(9)
C11 C12 C13 C14 . . 2.0(9)
C12 C13 C14 C15 . . -0.9(8)
C13 C14 C15 C10 . . -0.2(7)
C11 C10 C15 C14 . . 0.1(6)
C2 C10 C15 C14 . . -178.0(4)
Cr1 O3 C16 C18 . . 10.6(5)
O4 O3 C16 C18 . . -3.1(4)
Cr1 O3 C16 C19 . . -172.2(2)
O4 O3 C16 C19 . . 174.1(3)
Cr1 O4 C17 C18 . . -14.4(6)
O3 O4 C17 C18 . . 0.6(4)
Cr1 O4 C17 C25 . . 168.6(2)
O3 O4 C17 C25 . . -176.4(3)
O4 C17 C18 C16 . . -2.9(7)
C25 C17 C18 C16 . . 174.0(4)
O3 C16 C18 C17 . . 4.9(7)
C19 C16 C18 C17 . . -172.2(4)
O3 C16 C19 C24 . . -16.6(5)
C18 C16 C19 C24 . . 160.8(4)
O3 C16 C19 C20 . . 163.7(4)
C18 C16 C19 C20 . . -19.0(6)
C24 C19 C20 C21 . . -1.8(7)
C16 C19 C20 C21 . . 177.9(4)
C19 C20 C21 C22 . . 0.2(8)
C20 C21 C22 C23 . . 0.1(8)
C21 C22 C23 C24 . . 1.2(8)
C20 C19 C24 C23 . . 3.1(6)
C16 C19 C24 C23 . . -176.6(4)
C22 C23 C24 C19 . . -2.8(7)
O4 C17 C25 C26 . . -163.0(4)
C18 C17 C25 C26 . . 19.8(6)
O4 C17 C25 C30 . . 17.3(6)
C18 C17 C25 C30 . . -159.8(4)
C30 C25 C26 C27 . . 1.5(7)
C17 C25 C26 C27 . . -178.1(4)
C25 C26 C27 C28 . . -0.6(8)
C26 C27 C28 C29 . . 0.1(9)
C27 C28 C29 C30 . . -0.5(9)
C28 C29 C30 C25 . . 1.5(9)
C26 C25 C30 C29 . . -1.9(7)
C17 C25 C30 C29 . . 177.7(5)
